data_4330801
loop_
_publ_author_name
'Nikolay S. Abramchuk'
'Wilder Carrillo-Cabrera'
'Igor Veremchuk'
'Niels Oeschler'
'Andrei V. Olenev'
'Yurii Prots'
'Ulrich Burkhardt'
'Evgeny V. Dikarev'
'Yuri Grin'
'Andrei V. Shevelkov'

_publ_contact_author_address
;
Max-Planck-Institut f\"ur Chemische Physik fester Stoffe
N\"othnitzer Str. 40
01187 Dresden
Germany
;
_publ_contact_author_email Nikolay.Abramchuk@cpfs.mpg.de
_publ_contact_author_fax 49(351)46464002
_publ_contact_author_name 'Abramchuk, Nikolay'
_publ_contact_author_phone 49(351)46462236
_publ_section_title
;
 Homo- and Heterovalent Substitutions in the New Clathrates I
 Si30P16Te8-xSex and Si30+xP16-xTe8-xBrx: Synthesis, Crystal Structure,
 and Thermoelectric Properties
;
_journal_name_full 'Inorganic Chemistry'
_journal_page_first 11396
_journal_page_last 11405
_journal_paper_doi 10.1021/ic3010097
_journal_volume 51
_journal_year 2012
_chemical_formula_sum 'P16 Se1.23 Si30 Te6.77'
_chemical_formula_weight 2299.12
_space_group_IT_number 223
_space_group_name_Hall '-P 4n 2 3'
_symmetry_cell_setting cubic
_symmetry_space_group_name_Hall '-P 4n 2 3'
_symmetry_space_group_name_H-M 'P m -3 n'
_atom_sites_solution_hydrogens none
_atom_sites_solution_primary direct
_atom_sites_solution_secondary difmap
_audit_creation_method SHELXL-97
_cell_angle_alpha 90.00
_cell_angle_beta 90.00
_cell_angle_gamma 90.00
_cell_formula_units_Z 1
_cell_length_a 9.9585(11)
_cell_length_b 9.9585(11)
_cell_length_c 9.9585(11)
_cell_measurement_temperature 90
_cell_volume 987.60(19)
_computing_cell_refinement WinGX
_computing_data_collection SMART
_computing_data_reduction SAINT
_computing_structure_refinement WinGX
_diffrn_ambient_temperature 90
_diffrn_measured_fraction_theta_full 1.000
_diffrn_measured_fraction_theta_max 1.000
_diffrn_measurement_device_type 'Bruker SMART APEX CCD'
_diffrn_measurement_method '0.3 deg wide \w exposures'
_diffrn_radiation_monochromator graphite
_diffrn_radiation_source 'fine-focus sealed tube'
_diffrn_radiation_type MoK\a
_diffrn_radiation_wavelength 0.71073
_diffrn_reflns_av_R_equivalents 0.0252
_diffrn_reflns_av_sigmaI/netI 0.0073
_diffrn_reflns_limit_h_max 12
_diffrn_reflns_limit_h_min -11
_diffrn_reflns_limit_k_max 12
_diffrn_reflns_limit_k_min -12
_diffrn_reflns_limit_l_max 12
_diffrn_reflns_limit_l_min -12
_diffrn_reflns_number 6806
_diffrn_reflns_theta_full 25.92
_diffrn_reflns_theta_max 25.92
_diffrn_reflns_theta_min 2.89
_exptl_absorpt_coefficient_mu 7.603
_exptl_absorpt_correction_T_max 0.486
_exptl_absorpt_correction_T_min 0.468
_exptl_absorpt_correction_type 'multi-scan (SADABS)'
_exptl_crystal_colour 'gray metallic'
_exptl_crystal_density_diffrn 3.885
_exptl_crystal_description cube
_exptl_crystal_F_000 1058
_exptl_crystal_size_max 0.1
_exptl_crystal_size_mid 0.1
_exptl_crystal_size_min 0.1
_refine_ls_extinction_method none
_refine_ls_goodness_of_fit_ref 1.282
_refine_ls_matrix_type full
_refine_ls_number_parameters 16
_refine_ls_number_reflns 199
_refine_ls_number_restraints 0
_refine_ls_restrained_S_all 1.282
_refine_ls_R_factor_all 0.0136
_refine_ls_R_factor_gt 0.0130
_refine_ls_shift/su_max 0.000
_refine_ls_shift/su_mean 0.000
_refine_ls_structure_factor_coef Fsqd
_refine_ls_weighting_details 'calc w=1/[\s^2^(Fo^2^)+(0.0152P)^2^+2.2851P] where P=(Fo^2^+2Fc^2^)/3'
_refine_ls_weighting_scheme calc
_refine_ls_wR_factor_gt 0.0328
_refine_ls_wR_factor_ref 0.0349
_reflns_number_gt 197
_reflns_number_total 199
_reflns_threshold_expression >2sigma(I)
_cod_data_source_file ic3010097_si_002_04.cif
_cod_data_source_block '[Si,P]46Te6.77Se1.23_crystal_IV_90'
_cod_database_code 4330801

loop_
_symmetry_equiv_pos_as_xyz
'x, y, z'
'-x, -y, z'
'-x, y, -z'
'x, -y, -z'
'z, x, y'
'z, -x, -y'
'-z, -x, y'
'-z, x, -y'
'y, z, x'
'-y, z, -x'
'y, -z, -x'
'-y, -z, x'
'y+1/2, x+1/2, -z+1/2'
'-y+1/2, -x+1/2, -z+1/2'
'y+1/2, -x+1/2, z+1/2'
'-y+1/2, x+1/2, z+1/2'
'x+1/2, z+1/2, -y+1/2'
'-x+1/2, z+1/2, y+1/2'
'-x+1/2, -z+1/2, -y+1/2'
'x+1/2, -z+1/2, y+1/2'
'z+1/2, y+1/2, -x+1/2'
'z+1/2, -y+1/2, x+1/2'
'-z+1/2, y+1/2, x+1/2'
'-z+1/2, -y+1/2, -x+1/2'
'-x, -y, -z'
'x, y, -z'
'x, -y, z'
'-x, y, z'
'-z, -x, -y'
'-z, x, y'
'z, x, -y'
'z, -x, y'
'-y, -z, -x'
'y, -z, x'
'-y, z, x'
'y, z, -x'
'-y-1/2, -x-1/2, z-1/2'
'y-1/2, x-1/2, z-1/2'
'-y-1/2, x-1/2, -z-1/2'
'y-1/2, -x-1/2, -z-1/2'
'-x-1/2, -z-1/2, y-1/2'
'x-1/2, -z-1/2, -y-1/2'
'x-1/2, z-1/2, y-1/2'
'-x-1/2, z-1/2, -y-1/2'
'-z-1/2, -y-1/2, x-1/2'
'-z-1/2, y-1/2, -x-1/2'
'z-1/2, -y-1/2, -x-1/2'
'z-1/2, y-1/2, x-1/2'

loop_
_atom_site_label
_atom_site_type_symbol
_atom_site_fract_x
_atom_site_fract_y
_atom_site_fract_z
_atom_site_U_iso_or_equiv
_atom_site_adp_type
_atom_site_occupancy
_atom_site_symmetry_multiplicity
_atom_site_calc_flag
_atom_site_refinement_flags
Te1 Te 0.0000 0.5000 0.2500 0.01048(17) Uani 1 8 d S
Te2 Te 0.0000 0.0000 0.0000 0.0085(3) Uani 0.383(12) 24 d SP
Se2 Se 0.0000 0.0000 0.0000 0.0085(3) Uani 0.617(12) 24 d SP
P3 P 0.18401(6) 0.18401(6) 0.18401(6) 0.0067(2) Uani 1 3 d S
Si4 Si 0.0000 0.11725(9) 0.30871(9) 0.0061(2) Uani 1 2 d S
Si5 Si 0.0000 0.2500 0.5000 0.0026(4) Uani 1 8 d S

loop_
_atom_site_aniso_label
_atom_site_aniso_U_11
_atom_site_aniso_U_22
_atom_site_aniso_U_33
_atom_site_aniso_U_23
_atom_site_aniso_U_13
_atom_site_aniso_U_12
Te1 0.01019(19) 0.01019(19) 0.0111(3) 0.000 0.000 0.000
Te2 0.0085(3) 0.0085(3) 0.0085(3) 0.000 0.000 0.000
Se2 0.0085(3) 0.0085(3) 0.0085(3) 0.000 0.000 0.000
P3 0.0067(2) 0.0067(2) 0.0067(2) -0.0003(2) -0.0003(2) -0.0003(2)
Si4 0.0061(4) 0.0059(4) 0.0063(4) -0.0012(3) 0.000 0.000
Si5 0.0023(5) 0.0032(8) 0.0023(5) 0.000 0.000 0.000

loop_
_atom_type_symbol
_atom_type_description
_atom_type_scat_dispersion_real
_atom_type_scat_dispersion_imag
_atom_type_scat_source
Si Si 0.0817 0.0704 'International Tables Vol C Tables 4.2.6.8 and 6.1.1.4'
P P 0.1023 0.0942 'International Tables Vol C Tables 4.2.6.8 and 6.1.1.4'
Se Se -0.0929 2.2259 'International Tables Vol C Tables 4.2.6.8 and 6.1.1.4'
Te Te -0.5308 1.6751 'International Tables Vol C Tables 4.2.6.8 and 6.1.1.4'

loop_
_geom_angle_atom_site_label_1
_geom_angle_atom_site_label_2
_geom_angle_atom_site_label_3
_geom_angle
_geom_angle_site_symmetry_1
_geom_angle_site_symmetry_3
P3 P3 Si4 108.28(3) 14 9
P3 P3 Si4 108.28(3) 14 .
Si4 P3 Si4 110.64(3) 9 .
P3 P3 Si4 108.28(3) 14 5
Si4 P3 Si4 110.64(3) 9 5
Si4 P3 Si4 110.64(3) . 5
P3 Si4 P3 104.90(4) 28 .
P3 Si4 Si5 106.10(3) 28 .
P3 Si4 Si5 106.10(3) . .
P3 Si4 Si4 106.72(2) 28 2
P3 Si4 Si4 106.72(2) . 2
Si5 Si4 Si4 124.76(2) . 2
Si4 Si5 Si4 110.48(4) 45_666 22_455
Si4 Si5 Si4 108.97(2) 45_666 .
Si4 Si5 Si4 108.97(2) 22_455 .
Si4 Si5 Si4 108.97(2) 45_666 26_556
Si4 Si5 Si4 108.97(2) 22_455 26_556
Si4 Si5 Si4 110.48(4) . 26_556

loop_
_geom_bond_atom_site_label_1
_geom_bond_atom_site_label_2
_geom_bond_distance
_geom_bond_site_symmetry_2
P3 P3 2.276(2) 14
P3 Si4 2.3113(7) 9
P3 Si4 2.3113(7) .
P3 Si4 2.3113(7) 5
Si4 P3 2.3113(7) 28
Si4 Si5 2.3188(9) .
Si4 Si4 2.3352(17) 2
Si5 Si4 2.3188(9) 45_666
Si5 Si4 2.3188(9) 22_455
Si5 Si4 2.3188(9) 26_556
